data_4516568
loop_
_publ_author_name
'Patyk, Ewa'
'Podsiad\/lo, Marcin'
'Katrusiak, Andrzej'

_publ_section_title
;
 Discrete CH&#x00B7;&#x00B7;&#x00B7;N Bonded Patterns Modified by
 Temperature and Pressure in Four Pyrazine Polymorphs
;
_journal_issue 12
_journal_name_full 'Crystal Growth &amp; Design'
_journal_page_first 5670
_journal_paper_doi 10.1021/acs.cgd.5b01475
_journal_volume 15
_journal_year 2015
_chemical_formula_moiety 'C4 H4 N2'
_chemical_formula_sum 'C4 H4 N2'
_chemical_formula_weight 80.09
_chemical_melting_point 325
_chemical_name_common pyrazine
_chemical_name_systematic
; 
pyrazine phase I 
;
_space_group_IT_number 14
_space_group_name_Hall '-P 2ybc'
_space_group_name_H-M_alt 'P 1 21/c 1'
_symmetry_cell_setting monoclinic
_symmetry_space_group_name_Hall '-P 2ybc'
_symmetry_space_group_name_H-M 'P 1 21/c 1'
_atom_sites_solution_hydrogens geom
_atom_sites_solution_primary direct
_atom_sites_solution_secondary difmap
_audit_creation_method SHELXL-97
_cell_angle_alpha 90.00
_cell_angle_beta 99.714(9)
_cell_angle_gamma 90.00
_cell_formula_units_Z 12
_cell_length_a 30.469(3)
_cell_length_b 3.8100(4)
_cell_length_c 11.0387(10)
_cell_measurement_reflns_used 9059
_cell_measurement_temperature 305.0(1)
_cell_measurement_theta_max 28.32
_cell_measurement_theta_min 3.69
_cell_volume 1263.1(2)
_computing_cell_refinement 'CrysAlisRED (Oxford Diffraction, 2004)'
_computing_data_collection 'CrysAlisCCD (Oxford Diffraction, 2004)'
_computing_data_reduction 'CrysAlisRED (Oxford Diffraction, 2004)'
_computing_molecular_graphics 'SHELXTL (Sheldrick, 1990)'
_computing_publication_material 'SHELXL--97 (Sheldrick, 1997)'
_computing_structure_refinement 'SHELXL--97 (Sheldrick, 1997)'
_computing_structure_solution 'SHELXS--97 (Sheldrick, 1997)'
_diffrn_ambient_pressure 100
_diffrn_ambient_temperature 305.0(1)
_diffrn_measured_fraction_theta_full 0.872
_diffrn_measured_fraction_theta_max 0.872
_diffrn_measurement_device_type 'KM-4 CCD'
_diffrn_measurement_method \w-scans
_diffrn_radiation_monochromator graphite
_diffrn_radiation_source 'fine-focus sealed tube'
_diffrn_radiation_type MoK\a
_diffrn_radiation_wavelength 0.71073
_diffrn_reflns_av_R_equivalents 0.0526
_diffrn_reflns_av_sigmaI/netI 0.0447
_diffrn_reflns_limit_h_max 34
_diffrn_reflns_limit_h_min -38
_diffrn_reflns_limit_k_max 4
_diffrn_reflns_limit_k_min -4
_diffrn_reflns_limit_l_max 14
_diffrn_reflns_limit_l_min -14
_diffrn_reflns_number 9059
_diffrn_reflns_theta_full 28.32
_diffrn_reflns_theta_max 28.32
_diffrn_reflns_theta_min 3.69
_diffrn_standards_decay_% 0
_diffrn_standards_interval_count 0
_diffrn_standards_number 0
_exptl_absorpt_coefficient_mu 0.083
_exptl_absorpt_correction_T_max 0.984
_exptl_absorpt_correction_T_min 0.984
_exptl_absorpt_correction_type numerical
_exptl_absorpt_process_details
; 
 Correction for absorption was made using XEMP (SHELXTL, 
 Sheldrick (1990)).
;
_exptl_crystal_colour colourless
_exptl_crystal_density_diffrn 1.264
_exptl_crystal_density_method 'not measured'
_exptl_crystal_description irregular
_exptl_crystal_F_000 504
_exptl_crystal_size_max 0.20
_exptl_crystal_size_mid 0.20
_exptl_crystal_size_min 0.20
_refine_diff_density_max 0.470
_refine_diff_density_min -0.212
_refine_diff_density_rms 0.062
_refine_ls_extinction_coef 0.006(4)
_refine_ls_extinction_expression Fc^*^=kFc[1+0.001xFc^2^\l^3^/sin(2\q)]^-1/4^
_refine_ls_extinction_method SHELXL
_refine_ls_goodness_of_fit_ref 1.072
_refine_ls_hydrogen_treatment constr
_refine_ls_matrix_type full
_refine_ls_number_parameters 164
_refine_ls_number_reflns 2733
_refine_ls_number_restraints 0
_refine_ls_restrained_S_all 1.072
_refine_ls_R_factor_all 0.1646
_refine_ls_R_factor_gt 0.1193
_refine_ls_shift/su_max 0.000
_refine_ls_shift/su_mean 0.000
_refine_ls_structure_factor_coef Fsqd
_refine_ls_weighting_details 'calc w=1/[\s^2^(Fo^2^)+(0.1517P)^2^+1.6074P] where P=(Fo^2^+2Fc^2^)/3'
_refine_ls_weighting_scheme calc
_refine_ls_wR_factor_gt 0.3241
_refine_ls_wR_factor_ref 0.3603
_reflns_number_gt 1655
_reflns_number_total 2733
_reflns_threshold_expression >2sigma(I)
_cod_data_source_file cg5b01475_si_002.cif
_cod_data_source_block phaseI_305K
_cod_original_sg_symbol_H-M 'P 21/c'
_cod_database_code 4516568

loop_
_symmetry_equiv_pos_as_xyz
'x, y, z'
'-x, y+1/2, -z+1/2'
'-x, -y, -z'
'x, -y-1/2, z-1/2'

loop_
_atom_site_label
_atom_site_type_symbol
_atom_site_fract_x
_atom_site_fract_y
_atom_site_fract_z
_atom_site_U_iso_or_equiv
_atom_site_adp_type
_atom_site_occupancy
_atom_site_symmetry_multiplicity
_atom_site_calc_flag
_atom_site_refinement_flags
N1 N -0.02638(15) 0.5178(15) 0.0885(4) 0.0832(14) Uani 1 1 d .
C2 C 0.01540(17) 0.6101(15) 0.1112(4) 0.0714(15) Uani 1 1 d .
H2 H 0.0275 0.6908 0.1892 0.086 Uiso 1 1 calc R
C3 C -0.04173(17) 0.4091(15) -0.0227(5) 0.0751(15) Uani 1 1 d .
H3 H -0.0715 0.3428 -0.0423 0.090 Uiso 1 1 calc R
N11 N 0.19271(14) 0.5087(13) 0.4650(3) 0.0728(12) Uani 1 1 d .
N14 N 0.14067(13) 0.5015(13) 0.2337(4) 0.0714(12) Uani 1 1 d .
C12 C 0.20779(15) 0.6165(14) 0.3658(4) 0.0656(13) Uani 1 1 d .
H12 H 0.2368 0.6999 0.3742 0.079 Uiso 1 1 calc R
C13 C 0.18254(15) 0.6100(14) 0.2528(4) 0.0664(14) Uani 1 1 d .
H13 H 0.1950 0.6845 0.1859 0.080 Uiso 1 1 calc R
C15 C 0.12564(14) 0.3941(13) 0.3320(4) 0.0648(13) Uani 1 1 d .
H15 H 0.0965 0.3130 0.3234 0.078 Uiso 1 1 calc R
C16 C 0.15095(16) 0.3967(14) 0.4460(4) 0.0663(14) Uani 1 1 d .
H16 H 0.1386 0.3176 0.5125 0.080 Uiso 1 1 calc R
N21 N 0.30640(12) 0.0051(12) 0.2845(3) 0.0628(11) Uani 1 1 d .
N24 N 0.35894(13) 0.0148(12) 0.1026(3) 0.0654(11) Uani 1 1 d .
C22 C 0.34837(14) -0.0977(12) 0.3049(4) 0.0564(12) Uani 1 1 d .
H22 H 0.3607 -0.1777 0.3829 0.068 Uiso 1 1 calc R
C23 C 0.37427(13) -0.0907(13) 0.2159(4) 0.0585(12) Uani 1 1 d .
H23 H 0.4038 -0.1627 0.2355 0.070 Uiso 1 1 calc R
C25 C 0.31718(14) 0.1177(12) 0.0820(4) 0.0567(12) Uani 1 1 d .
H25 H 0.3049 0.1972 0.0040 0.068 Uiso 1 1 calc R
C26 C 0.29143(13) 0.1116(12) 0.1707(4) 0.0574(12) Uani 1 1 d .
H26 H 0.2620 0.1854 0.1510 0.069 Uiso 1 1 calc R
N31 N 0.52728(14) 0.0213(13) 0.1141(3) 0.0753(13) Uani 1 1 d .
C32 C 0.54154(16) -0.0884(13) 0.0147(4) 0.0674(14) Uani 1 1 d .
H32 H 0.5713 -0.1531 0.0215 0.081 Uiso 1 1 calc R
C33 C 0.48428(17) 0.1122(13) 0.0953(4) 0.0657(14) Uani 1 1 d .
H33 H 0.4719 0.1949 0.1613 0.079 Uiso 1 1 calc R

loop_
_atom_site_aniso_label
_atom_site_aniso_U_11
_atom_site_aniso_U_22
_atom_site_aniso_U_33
_atom_site_aniso_U_23
_atom_site_aniso_U_13
_atom_site_aniso_U_12
N1 0.073(3) 0.118(4) 0.063(3) 0.009(2) 0.025(2) 0.018(3)
C2 0.078(3) 0.084(4) 0.051(3) -0.001(2) 0.007(2) 0.020(3)
C3 0.057(3) 0.091(4) 0.077(3) 0.009(3) 0.012(2) 0.005(3)
N11 0.063(2) 0.101(3) 0.051(2) 0.002(2) 0.0008(17) 0.006(2)
N14 0.057(2) 0.100(3) 0.054(2) 0.008(2) 0.0008(17) 0.006(2)
C12 0.051(2) 0.080(4) 0.067(3) 0.005(2) 0.011(2) -0.008(2)
C13 0.062(3) 0.085(4) 0.055(3) 0.011(2) 0.018(2) 0.012(2)
C15 0.042(2) 0.078(4) 0.073(3) 0.002(2) 0.005(2) -0.002(2)
C16 0.064(3) 0.081(4) 0.057(3) 0.011(2) 0.018(2) 0.007(2)
N21 0.058(2) 0.090(3) 0.0434(19) -0.0009(18) 0.0166(16) -0.005(2)
N24 0.057(2) 0.093(3) 0.049(2) 0.0056(19) 0.0190(16) 0.001(2)
C22 0.058(2) 0.068(3) 0.040(2) 0.0107(19) -0.0014(17) -0.004(2)
C23 0.041(2) 0.074(3) 0.060(3) 0.005(2) 0.0032(17) 0.004(2)
C25 0.061(2) 0.071(3) 0.0362(19) 0.0067(18) 0.0021(16) -0.002(2)
C26 0.041(2) 0.068(3) 0.059(3) -0.003(2) -0.0010(17) 0.004(2)
N31 0.072(3) 0.103(4) 0.049(2) -0.002(2) 0.0058(19) -0.002(2)
C32 0.059(3) 0.079(4) 0.067(3) 0.005(2) 0.017(2) -0.004(2)
C33 0.083(3) 0.070(3) 0.050(3) -0.004(2) 0.029(2) -0.009(2)

loop_
_atom_type_symbol
_atom_type_description
_atom_type_scat_dispersion_real
_atom_type_scat_dispersion_imag
_atom_type_scat_source
C C 0.0033 0.0016 'International Tables Vol C Tables 4.2.6.8 and 6.1.1.4'
H H 0.0000 0.0000 'International Tables Vol C Tables 4.2.6.8 and 6.1.1.4'
N N 0.0061 0.0033 'International Tables Vol C Tables 4.2.6.8 and 6.1.1.4'

loop_
_geom_angle_atom_site_label_1
_geom_angle_atom_site_label_2
_geom_angle_atom_site_label_3
_geom_angle
_geom_angle_site_symmetry_1
_geom_angle_site_symmetry_3
C2 N1 C3 116.7(4) . .
N1 C2 C3 121.3(5) . 3_565
N1 C3 C2 121.9(5) . 3_565
C12 N11 C16 115.3(4) . .
C15 N14 C13 115.3(4) . .
N11 C12 C13 122.4(4) . .
N14 C13 C12 122.4(4) . .
N14 C15 C16 122.7(4) . .
N11 C16 C15 121.9(4) . .
C22 N21 C26 114.9(3) . .
C25 N24 C23 115.6(3) . .
N21 C22 C23 122.3(4) . .
N24 C23 C22 122.3(4) . .
N24 C25 C26 122.2(4) . .
N21 C26 C25 122.8(4) . .
C32 N31 C33 113.9(4) . .
N31 C32 C33 123.7(5) . 3_655
C32 C33 N31 122.4(4) 3_655 .

loop_
_geom_bond_atom_site_label_1
_geom_bond_atom_site_label_2
_geom_bond_distance
_geom_bond_site_symmetry_2
N1 C2 1.304(7) .
N1 C3 1.305(7) .
C2 C3 1.366(7) 3_565
C3 C2 1.366(7) 3_565
N11 C12 1.322(6) .
N11 C16 1.325(6) .
N14 C15 1.313(6) .
N14 C13 1.324(6) .
C12 C13 1.351(6) .
C15 C16 1.360(6) .
N21 C22 1.320(5) .
N21 C26 1.325(6) .
N24 C25 1.314(5) .
N24 C23 1.322(6) .
C22 C23 1.360(6) .
C25 C26 1.354(6) .
N31 C32 1.314(6) .
N31 C33 1.337(6) .
C32 C33 1.334(7) 3_655
C33 C32 1.334(7) 3_655
